data_2210097
loop_
_publ_author_name
'Tetsuzo Ito'
'Kuniyo Yamada'
'Masanobu Midorikawa'
'Takeshi Noda'

_publ_section_title
(3<i>S</i>,2'<i>S</i>,5'<i>S</i>,6'<i>R</i>,8'<i>R</i>,10'<i>R</i>)-3-Hydroxy-4-(5'-hydroxy-10'-hydroxymethyl-5'-methyl-1',7',9'-trioxadispiro[5.1.5.2]pentadec-2'-yl)but-1-ene
_journal_coeditor_code BI2053
_journal_issue 9
_journal_name_full 'Acta Crystallographica Section E'
_journal_page_first o3968
_journal_page_last o3969
_journal_paper_doi 10.1107/S1600536806032454
_journal_volume 62
_journal_year 2006
_chemical_formula_iupac 'C18 H30 O6'
_chemical_formula_moiety 'C18 H30 O6'
_chemical_formula_sum 'C18 H30 O6'
_chemical_formula_weight 342.42
_chemical_name_systematic
;(3S,2'S,5'S,6'R,8'R,10'R)-3-Hydroxy-4-[5'-hydroxy-10'-hydroxymethyl-5'-methyl-
1',7',9'-trioxadispiro[5.1.5.2]pentadec-2'-yl]but-1-ene
;
_space_group_IT_number 19
_symmetry_cell_setting orthorhombic
_symmetry_space_group_name_Hall 'P 2ac 2ab'
_symmetry_space_group_name_H-M 'P 21 21 21'
_cell_angle_alpha 90
_cell_angle_beta 90
_cell_angle_gamma 90
_cell_formula_units_Z 4
_cell_length_a 11.822(5)
_cell_length_b 16.841(8)
_cell_length_c 9.117(5)
_cell_measurement_reflns_used 22
_cell_measurement_temperature 296.1
_cell_measurement_theta_max 13.5
_cell_measurement_theta_min 10.3
_cell_volume 1815.1(15)
_computing_cell_refinement 'MSC/AFC Diffractometer Control Software'
_computing_data_collection
;
MSC/AFC Diffractometer Control Software
(Molecular Structure Corporation, 1988)
;
_computing_data_reduction
;
CrystalStructure (Molecular Structure Corporation and Rigaku, 2002)
;
_computing_molecular_graphics 'ORTEPIII (Burnett & Johnson, 1996)'
_computing_publication_material CrystalStructure
_computing_structure_refinement CrystalStructure
_computing_structure_solution 'SIR92 (Altomare <i>et al.</i>,  1994)'
_diffrn_measured_fraction_theta_full 0.9979
_diffrn_measured_fraction_theta_max 0.9979
_diffrn_measurement_device_type 'Rigaku AFC-5S'
_diffrn_measurement_method \w-2\q
_diffrn_radiation_type 'Mo K\a'
_diffrn_radiation_wavelength 0.7107
_diffrn_reflns_av_R_equivalents 0.004
_diffrn_reflns_limit_h_max 0
_diffrn_reflns_limit_h_min -15
_diffrn_reflns_limit_k_max 21
_diffrn_reflns_limit_k_min 0
_diffrn_reflns_limit_l_max 11
_diffrn_reflns_limit_l_min 0
_diffrn_reflns_number 2380
_diffrn_reflns_theta_full 27.50
_diffrn_reflns_theta_max 27.50
_diffrn_standards_decay_% -0.31
_diffrn_standards_interval_count 150
_diffrn_standards_number 3
_exptl_absorpt_coefficient_mu 0.093
_exptl_absorpt_correction_T_max 0.968
_exptl_absorpt_correction_T_min 0.941
_exptl_absorpt_correction_type psi-scan
_exptl_absorpt_process_details '(North <i>et al.</i>,  1968)'
_exptl_crystal_colour colourless
_exptl_crystal_density_diffrn 1.253
_exptl_crystal_density_method 'not measured'
_exptl_crystal_description block
_exptl_crystal_F_000 744.00
_exptl_crystal_size_max 0.55
_exptl_crystal_size_mid 0.45
_exptl_crystal_size_min 0.35
_refine_diff_density_max 0.15
_refine_diff_density_min -0.22
_refine_ls_extinction_method none
_refine_ls_goodness_of_fit_ref 1.534
_refine_ls_hydrogen_treatment constr
_refine_ls_number_parameters 217
_refine_ls_number_reflns 1690
_refine_ls_R_factor_gt 0.040
_refine_ls_shift/su_max 0.0004
_refine_ls_structure_factor_coef F
_refine_ls_weighting_details 'w = 1/[0.0002Fo^2^+\s^2^(Fo)]'
_refine_ls_weighting_scheme calc
_refine_ls_wR_factor_ref 0.041
_reflns_number_gt 1690
_reflns_number_total 2377
_reflns_threshold_expression I>2\s(I)
_cod_data_source_file bi2053.cif
_cod_data_source_block I
_cod_database_code 2210097
_cod_database_fobs_code 2210097

loop_
_symmetry_equiv_pos_as_xyz
x,y,z
x+1/2,-y+1/2,-z
-x,y+1/2,-z+1/2
-x+1/2,-y,z+1/2

loop_
_atom_site_type_symbol
_atom_site_label
_atom_site_fract_x
_atom_site_fract_y
_atom_site_fract_z
_atom_site_U_iso_or_equiv
_atom_site_adp_type
_atom_site_calc_flag
_atom_site_occupancy
O O1 0.5398(2) -0.08510(10) 0.4989(2) 0.0535(7) Uani d 1.00
O O2 0.4279(2) 0.05670(10) 0.5956(2) 0.0364(5) Uani d 1.00
O O3 0.3771(2) 0.15290(10) 0.4227(2) 0.0358(5) Uani d 1.00
O O4 0.5642(2) 0.18400(10) 0.3619(2) 0.0358(5) Uani d 1.00
O O5 0.4761(2) 0.33520(10) 0.2654(3) 0.0505(6) Uani d 1.00
O O6 0.6813(2) 0.05290(10) 0.4718(2) 0.0495(6) Uani d 1.00
C C1 0.4318(3) -0.0815(2) 0.5654(4) 0.0494(9) Uani d 1.00
C C2 0.3665(3) -0.0072(2) 0.5276(3) 0.0402(8) Uani d 1.00
C C3 0.2446(3) -0.0107(2) 0.5794(4) 0.0530(10) Uani d 1.00
C C4 0.1877(2) 0.0694(2) 0.5609(4) 0.0530(10) Uani d 1.00
C C5 0.2579(3) 0.1338(2) 0.6331(4) 0.0459(9) Uani d 1.00
C C6 0.3793(3) 0.1328(2) 0.5776(3) 0.0354(8) Uani d 1.00
C C7 0.4571(3) 0.1932(2) 0.6498(3) 0.0410(8) Uani d 1.00
C C8 0.4666(3) 0.2599(2) 0.5378(3) 0.0409(8) Uani d 1.00
C C9 0.4541(3) 0.2159(2) 0.3926(3) 0.0343(8) Uani d 1.00
C C10 0.4077(3) 0.26520(10) 0.2637(3) 0.0376(8) Uani d 1.00
C C11 0.2841(3) 0.2870(2) 0.2831(4) 0.0570(10) Uani d 1.00
C C12 0.4239(3) 0.2209(2) 0.1184(3) 0.0458(9) Uani d 1.00
C C13 0.5441(3) 0.1916(2) 0.0984(3) 0.0490(10) Uani d 1.00
C C14 0.5756(3) 0.1393(2) 0.2271(3) 0.0392(8) Uani d 1.00
C C15 0.6961(3) 0.1088(2) 0.2253(3) 0.0422(9) Uani d 1.00
C C16 0.7150(3) 0.0370(2) 0.3233(3) 0.0403(8) Uani d 1.00
C C17 0.8341(3) 0.0078(2) 0.3209(4) 0.0476(9) Uani d 1.00
C C18 0.9079(3) 0.0149(2) 0.4240(4) 0.0590(10) Uani d 1.00
H H1 0.5729 -0.0442 0.4973 0.064 Uiso c 1.00
H H2 0.3892 -0.1263 0.5341 0.059 Uiso c 1.00
H H3 0.4407 -0.0832 0.6689 0.059 Uiso c 1.00
H H4 0.3678 -0.0008 0.4241 0.048 Uiso c 1.00
H H5 0.2051 -0.0497 0.5243 0.063 Uiso c 1.00
H H6 0.2432 -0.0246 0.6803 0.063 Uiso c 1.00
H H7 0.1825 0.0807 0.4590 0.063 Uiso c 1.00
H H8 0.1140 0.0682 0.6023 0.063 Uiso c 1.00
H H9 0.2258 0.1843 0.6125 0.055 Uiso c 1.00
H H10 0.2579 0.1251 0.7360 0.055 Uiso c 1.00
H H11 0.5295 0.1707 0.6677 0.049 Uiso c 1.00
H H12 0.4259 0.2117 0.7395 0.049 Uiso c 1.00
H H13 0.5375 0.2863 0.5431 0.049 Uiso c 1.00
H H14 0.4074 0.2973 0.5511 0.049 Uiso c 1.00
H H15 0.2614 0.3203 0.2043 0.069 Uiso c 1.00
H H16 0.2747 0.3145 0.3733 0.069 Uiso c 1.00
H H17 0.2388 0.2403 0.2837 0.069 Uiso c 1.00
H H18 0.4639 0.3609 0.2058 0.061 Uiso c 1.00
H H19 0.4053 0.2556 0.0398 0.055 Uiso c 1.00
H H20 0.3746 0.1764 0.1172 0.055 Uiso c 1.00
H H21 0.5941 0.2357 0.0950 0.059 Uiso c 1.00
H H22 0.5505 0.1619 0.0103 0.059 Uiso c 1.00
H H23 0.5260 0.0949 0.2299 0.047 Uiso c 1.00
H H24 0.7440 0.1500 0.2602 0.050 Uiso c 1.00
H H25 0.7164 0.0957 0.1274 0.051 Uiso c 1.00
H H26 0.6680 -0.0043 0.2873 0.048 Uiso c 1.00
H H27 0.6399 0.0891 0.4758 0.059 Uiso c 1.00
H H28 0.8598 -0.0160 0.2371 0.057 Uiso c 1.00
H H29 0.8890 0.0408 0.5077 0.071 Uiso c 1.00
H H30 0.9860 -0.0132 0.4237 0.071 Uiso c 1.00

loop_
_atom_site_aniso_label
_atom_site_aniso_U_11
_atom_site_aniso_U_22
_atom_site_aniso_U_33
_atom_site_aniso_U_12
_atom_site_aniso_U_13
_atom_site_aniso_U_23
O1 0.0580(10) 0.0430(10) 0.0600(10) 0.0060(10) 0.0030(10) -0.0130(10)
O2 0.0390(10) 0.0323(9) 0.0380(10) 0.0032(9) -0.0001(9) -0.0013(9)
O3 0.0420(10) 0.0320(10) 0.0330(10) -0.0062(9) -0.0010(10) 0.0008(9)
O4 0.0360(10) 0.0390(10) 0.0320(10) 0.0028(9) 0.0000(9) -0.0028(9)
O5 0.071(2) 0.0310(10) 0.0500(10) -0.0100(10) -0.0090(10) 0.0070(10)
O6 0.0540(10) 0.0580(10) 0.0360(10) 0.0160(10) 0.0090(10) 0.0030(10)
C1 0.061(2) 0.038(2) 0.049(2) -0.001(2) 0.006(2) -0.004(2)
C2 0.047(2) 0.038(2) 0.036(2) -0.0020(10) 0.002(2) -0.0010(10)
C3 0.052(2) 0.049(2) 0.058(2) -0.011(2) 0.010(2) -0.002(2)
C4 0.036(2) 0.056(2) 0.066(2) -0.005(2) 0.008(2) -0.001(2)
C5 0.044(2) 0.045(2) 0.049(2) 0.005(2) 0.013(2) 0.000(2)
C6 0.041(2) 0.0320(10) 0.0330(10) 0.0010(10) 0.0030(10) 0.0020(10)
C7 0.048(2) 0.042(2) 0.033(2) 0.0000(10) 0.0010(10) -0.0060(10)
C8 0.047(2) 0.0340(10) 0.042(2) -0.0020(10) 0.001(2) -0.0060(10)
C9 0.038(2) 0.0290(10) 0.036(2) -0.0030(10) 0.0010(10) -0.0030(10)
C10 0.041(2) 0.0280(10) 0.044(2) -0.0040(10) -0.0040(10) 0.0010(10)
C11 0.053(2) 0.054(2) 0.065(2) 0.008(2) -0.007(2) 0.009(2)
C12 0.058(2) 0.038(2) 0.041(2) 0.001(2) -0.014(2) 0.0030(10)
C13 0.067(2) 0.046(2) 0.035(2) 0.007(2) 0.000(2) 0.001(2)
C14 0.049(2) 0.0360(10) 0.032(2) 0.0020(10) 0.0020(10) -0.0040(10)
C15 0.049(2) 0.044(2) 0.033(2) 0.001(2) 0.009(2) 0.0020(10)
C16 0.044(2) 0.044(2) 0.033(2) 0.0020(10) 0.0040(10) -0.0010(10)
C17 0.049(2) 0.050(2) 0.044(2) 0.007(2) 0.011(2) 0.003(2)
C18 0.055(2) 0.060(2) 0.062(2) 0.003(2) -0.001(2) 0.009(2)

loop_
_atom_type_symbol
_atom_type_description
_atom_type_scat_dispersion_real
_atom_type_scat_dispersion_imag
_atom_type_scat_source
C C 0.006 0.003
;
International Tables for Crystallography
(1992, Vol. C, Tables 4.2.6.8 and 6.1.1.4)
;
H H 0.000 0.000
;
International Tables for Crystallography
(1992, Vol. C, Table 6.1.1.4)
;
O O 0.017 0.010
;
International Tables for Crystallography
(1992, Vol. C, Tables 4.2.6.8 and 6.1.1.4)
;

loop_
_geom_angle_atom_site_label_1
_geom_angle_atom_site_label_2
_geom_angle_atom_site_label_3
_geom_angle
_geom_angle_publ_flag
C2 O2 C6 115.0(2) no
C6 O3 C9 110.4(2) no
C9 O4 C14 116.4(2) no
O1 C1 C2 113.5(2) no
O2 C2 C1 105.3(2) no
O2 C2 C3 112.0(2) no
C1 C2 C3 112.5(3) no
C2 C3 C4 110.6(3) no
C3 C4 C5 110.2(3) no
C4 C5 C6 111.4(3) no
O2 C6 O3 109.4(2) no
O2 C6 C5 110.8(2) no
O3 C6 C5 107.6(2) no
O2 C6 C7 108.1(2) no
O3 C6 C7 106.0(2) no
C5 C6 C7 114.8(2) no
C6 C7 C8 104.3(2) no
C7 C8 C9 102.6(2) no
O3 C9 O4 109.7(2) no
O3 C9 C8 104.8(2) no
O4 C9 C8 105.3(2) no
O3 C9 C10 108.7(2) no
O4 C9 C10 112.1(2) no
C8 C9 C10 115.9(2) no
O5 C10 C9 103.5(2) no
O5 C10 C11 110.1(2) no
C9 C10 C11 112.6(3) no
O5 C10 C12 109.8(2) no
C9 C10 C12 110.7(2) no
C11 C10 C12 109.8(3) no
C10 C12 C13 112.3(3) no
C12 C13 C14 109.1(3) no
O4 C14 C13 109.4(2) no
O4 C14 C15 105.8(2) no
C13 C14 C15 114.8(3) no
C14 C15 C16 113.7(2) no
O6 C16 C15 111.4(2) no
O6 C16 C17 109.7(3) no
C15 C16 C17 113.1(3) no
C16 C17 C18 126.7(3) no
C1 O1 H1 114.6 no
C10 O5 H18 112.4 no
C16 O6 H27 111.3 no
O1 C1 H2 108.4 no
C2 C1 H2 108.6 no
O1 C1 H3 108.9 no
C2 C1 H3 108.0 no
H2 C1 H3 109.5 no
O2 C2 H4 109.6 no
C1 C2 H4 108.2 no
C3 C2 H4 109.2 no
C2 C3 H5 109.2 no
C4 C3 H5 109.8 no
C2 C3 H6 109.1 no
C4 C3 H6 108.6 no
H5 C3 H6 109.5 no
C3 C4 H7 108.4 no
C5 C4 H7 108.4 no
C3 C4 H8 110.1 no
C5 C4 H8 110.2 no
H7 C4 H8 109.5 no
C4 C5 H9 109.6 no
C6 C5 H9 108.7 no
C4 C5 H10 108.6 no
C6 C5 H10 109.1 no
H9 C5 H10 109.5 no
C6 C7 H11 110.7 no
C8 C7 H11 110.0 no
C6 C7 H12 110.9 no
C8 C7 H12 111.3 no
H11 C7 H12 109.5 no
C7 C8 H13 112.1 no
C9 C8 H13 110.9 no
C7 C8 H14 110.5 no
C9 C8 H14 111.2 no
H13 C8 H14 109.5 no
C10 C11 H15 109.0 no
C10 C11 H16 109.3 no
H15 C11 H16 109.5 no
C10 C11 H17 110.1 no
H15 C11 H17 109.5 no
H16 C11 H17 109.5 no
C10 C12 H19 108.9 no
C13 C12 H19 109.1 no
C10 C12 H20 108.4 no
C13 C12 H20 108.5 no
H19 C12 H20 109.5 no
C12 C13 H21 109.4 no
C14 C13 H21 109.1 no
C12 C13 H22 110.4 no
C14 C13 H22 109.3 no
H21 C13 H22 109.5 no
O4 C14 H23 109.2 no
C13 C14 H23 109.1 no
C15 C14 H23 108.3 no
C14 C15 H24 108.0 no
C16 C15 H24 107.2 no
C14 C15 H25 109.1 no
C16 C15 H25 109.3 no
H24 C15 H25 109.5 no
O6 C16 H26 107.5 no
C15 C16 H26 107.0 no
C17 C16 H26 107.8 no
C16 C17 H28 118.1 no
C18 C17 H28 115.2 no
C17 C18 H29 119.5 no
C17 C18 H30 123.9 no
H29 C18 H30 116.2 no

loop_
_geom_bond_atom_site_label_1
_geom_bond_atom_site_label_2
_geom_bond_distance
_geom_bond_publ_flag
O1 C1 1.415(4) no
O2 C2 1.438(3) no
O2 C6 1.414(3) no
O3 C6 1.452(3) no
O3 C9 1.426(3) no
O4 C9 1.436(4) no
O4 C14 1.447(3) no
O5 C10 1.430(3) no
O6 C16 1.436(4) no
C1 C2 1.511(4) no
C2 C3 1.517(4) no
C3 C4 1.516(4) no
C4 C5 1.516(4) no
C5 C6 1.522(4) no
C6 C7 1.521(4) no
C7 C8 1.522(4) no
C9 C10 1.540(4) no
C10 C11 1.517(4) no
C10 C12 1.532(4) no
C8 C9 1.524(4) no
C12 C13 1.515(5) no
C13 C14 1.514(4) no
C14 C15 1.515(4) no
C15 C16 1.520(4) no
C16 C17 1.491(4) no
C17 C18 1.288(5) no
O1 H1 0.792 no
O5 H18 0.710 no
O6 H27 0.782 no
C1 H2 0.950 no
C1 H3 0.950 no
C2 H4 0.950 no
C3 H5 0.950 no
C3 H6 0.950 no
C4 H7 0.950 no
C4 H8 0.950 no
C5 H9 0.950 no
C5 H10 0.950 no
C7 H11 0.950 no
C7 H12 0.950 no
C8 H13 0.950 no
C8 H14 0.950 no
C11 H15 0.950 no
C11 H16 0.950 no
C11 H17 0.950 no
C12 H19 0.950 no
C12 H20 0.950 no
C13 H21 0.950 no
C13 H22 0.950 no
C14 H23 0.950 no
C15 H24 0.950 no
C15 H25 0.950 no
C16 H26 0.950 no
C17 H28 0.915 no
C18 H29 0.906 no
C18 H30 1.038 no

loop_
_geom_contact_atom_site_label_1
_geom_contact_atom_site_label_2
_geom_contact_distance
_geom_contact_site_symmetry_2
_geom_contact_publ_flag
O1 O5 2.764(3) 3_645 no
O1 C10 3.532(4) 3_645 no
O1 C12 3.463(4) 3_645 no
O1 C17 3.541(4) 4_655 no
O5 C1 3.500(4) 3_655 no
O5 C4 3.369(4) 2_556 no
O5 C5 3.497(4) 2_556 no
O6 C17 3.349(4) 4_655 no
O1 H18 2.08 3_645 no
O1 H19 2.78 3_645 no
O2 H28 2.90 4_655 no
O4 H9 2.94 2_556 no
O5 H8 2.60 2_556 no
O6 H16 2.86 2_556 no
O6 H28 2.54 4_655 no
C1 H18 2.93 3_645 no

loop_
_geom_hbond_atom_site_label_D
_geom_hbond_atom_site_label_H
_geom_hbond_atom_site_label_A
_geom_hbond_site_symmetry_A
_geom_hbond_distance_DH
_geom_hbond_distance_HA
_geom_hbond_distance_DA
_geom_hbond_angle_DHA
_geom_hbond_publ_flag
O1 H1 O2 . 0.79 2.58 2.869(3) 103.8 yes
O1 H1 O6 . 0.79 2.09 2.875(3) 170.0 yes
O6 H27 O4 . 0.78 2.11 2.791(3) 146.4 yes
O5 H18 O1 3_655 0.71 2.08 2.764(3) 163.7 yes

loop_
_geom_torsion_atom_site_label_1
_geom_torsion_atom_site_label_2
_geom_torsion_atom_site_label_3
_geom_torsion_atom_site_label_4
_geom_torsion
_geom_torsion_publ_flag
C6 O2 C2 C1 -178.2(4) no
C6 O2 C2 C3 -55.7(5) no
C2 O2 C6 O3 -62.6(4) no
C2 O2 C6 C5 55.9(5) no
C2 O2 C6 C7 -177.6(3) no
C9 O3 C6 O2 -111.3(4) no
C9 O3 C6 C5 128.2(4) no
C9 O3 C6 C7 4.9(5) no
C6 O3 C9 O4 87.9(4) no
C6 O3 C9 C8 -24.7(4) no
C6 O3 C9 C10 -149.2(3) no
C14 O4 C9 O3 68.1(4) no
C14 O4 C9 C8 -179.6(3) no
C14 O4 C9 C10 -52.7(5) no
C9 O4 C14 C13 58.8(5) no
C9 O4 C14 C15 -177.0(3) no
O1 C1 C2 O2 -67.1(4) no
O1 C1 C2 C3 170.7(3) no
O2 C2 C3 C4 52.8(4) no
C1 C2 C3 C4 171.1(4) no
C2 C3 C4 C5 -52.6(5) no
C3 C4 C5 C6 53.7(5) no
C4 C5 C6 O2 -54.6(5) no
C4 C5 C6 O3 65.0(5) no
C4 C5 C6 C7 -177.3(4) no
O2 C6 C7 C8 134.0(3) no
O3 C6 C7 C8 16.8(4) no
C5 C6 C7 C8 -101.8(4) no
C6 C7 C8 C9 -30.7(4) no
C7 C8 C9 O3 34.1(4) no
C7 C8 C9 O4 -81.7(4) no
C7 C8 C9 C10 153.8(4) no
O3 C9 C10 O5 167.3(3) no
O3 C9 C10 C11 48.4(4) no
O3 C9 C10 C12 -75.1(4) no
O4 C9 C10 O5 -71.3(3) no
O4 C9 C10 C11 169.8(3) no
O4 C9 C10 C12 46.4(4) no
C8 C9 C10 O5 49.6(5) no
C8 C9 C10 C11 -69.3(5) no
C8 C9 C10 C12 167.3(4) no
O5 C10 C12 C13 63.4(4) no
C9 C10 C12 C13 -50.3(5) no
C11 C10 C12 C13 -175.3(4) no
C10 C12 C13 C14 56.6(5) no
C12 C13 C14 O4 -58.4(5) no
C12 C13 C14 C15 -177.2(4) no
O4 C14 C15 C16 78.1(4) no
C13 C14 C15 C16 -161.1(4) no
C14 C15 C16 O6 -55.6(5) no
C14 C15 C16 C17 -179.8(4) no
O6 C16 C17 C18 -17.7(6) no
C15 C16 C17 C18 107.4(5) no

loop_
_cod_related_entry_id
_cod_related_entry_database
_cod_related_entry_code
1 ChemSpider 21178887
